data_4104582
loop_
_publ_author_name
'Amir H. Hoveyda'
'Pamela J. Lombardi'
'Robert V. O'Brien,'
'Adil R. Zhugralin'

_publ_section_title
;
 H-Bonding as a Control Element in Stereoselective Ru-Catalyzed Olefin
 Metathesis
;
_journal_name_full 'Journal of the American Chemical Society'
_journal_page_first 8378
_journal_page_last 8379
_journal_paper_doi 10.1021/ja9030903
_journal_volume 131
_journal_year 2009
_chemical_formula_sum 'C25 H42 O3 Si2'
_space_group_IT_number 19
_symmetry_cell_setting orthorhombic
_symmetry_Int_Tables_number 19
_symmetry_space_group_name_Hall 'P 2ac 2ab'
_symmetry_space_group_name_H-M 'P 21 21 21'
_cell_angle_alpha 90.00
_cell_angle_beta 90.00
_cell_angle_gamma 90.00
_cell_formula_units_Z 4
_cell_length_a 7.4780(3)
_cell_length_b 15.0069(5)
_cell_length_c 24.6083(9)
_cell_volume 2761.58(18)
_cod_data_source_file ja9030903_si_002.cif
_cod_data_source_block d08038
_cod_original_cell_volume 2761.58
_cod_database_code 4104582

loop_
_symmetry_equiv_pos_site_id
_symmetry_equiv_pos_as_xyz
1 x,y,z
2 1/2-x,-y,1/2+z
3 -x,1/2+y,1/2-z
4 1/2+x,1/2-y,-z

loop_
_atom_site_label
_atom_site_type_symbol
_atom_site_fract_x
_atom_site_fract_y
_atom_site_fract_z
Si1 Si 0.55790(6) 0.66486(3) 0.117491(17)
Si2 Si 0.15444(6) 0.28296(3) 0.126407(18)
O1 O 0.52684(15) 0.55607(7) 0.12582(5)
O2 O 0.18242(16) 0.38912(7) 0.10900(5)
O3 O 0.22822(17) 0.46474(10) 0.29993(5)
C1 C 0.2846(3) 0.42759(14) 0.00105(8)
H1A H 0.1709 0.4018 0.0080
H1B H 0.3199 0.4402 -0.0352
C2 C 0.3927(3) 0.44585(12) 0.04147(7)
H2 H 0.5051 0.4716 0.0328
C3 C 0.3527(2) 0.42924(11) 0.10055(7)
H3 H 0.4467 0.3887 0.1155
C4 C 0.3557(2) 0.51722(10) 0.13330(7)
H4 H 0.2623 0.5584 0.1187
C5 C 0.3168(2) 0.49797(11) 0.19190(7)
H5 H 0.1999 0.4779 0.2008
C6 C 0.4329(2) 0.50680(12) 0.23208(7)
H6 H 0.5494 0.5290 0.2247
C7 C 0.3837(2) 0.48251(10) 0.28865(7)
C8 C 0.5255(2) 0.47869(10) 0.33144(7)
C9 C 0.7078(2) 0.47425(11) 0.31943(7)
H9 H 0.7467 0.4788 0.2828
C10 C 0.8325(2) 0.46329(11) 0.36066(7)
H10 H 0.9562 0.4593 0.3523
C11 C 0.7753(3) 0.45819(12) 0.41428(8)
H11 H 0.8602 0.4501 0.4426
C12 C 0.5945(3) 0.46483(12) 0.42672(7)
H12 H 0.5562 0.4629 0.4635
C13 C 0.4707(2) 0.47422(11) 0.38548(7)
H13 H 0.3470 0.4777 0.3940
C21 C 0.4515(2) 0.72867(12) 0.17388(7)
H21A H 0.3237 0.7144 0.1754
H21B H 0.4667 0.7927 0.1674
H21C H 0.5081 0.7125 0.2084
C22 C 0.4580(3) 0.70196(13) 0.05178(7)
H22A H 0.5113 0.6681 0.0219
H22B H 0.4816 0.7656 0.0465
H22C H 0.3286 0.6917 0.0525
C23 C 0.8087(2) 0.67594(11) 0.11743(7)
C24 C 0.8615(3) 0.77420(12) 0.11015(9)
H24A H 0.8158 0.8091 0.1408
H24B H 0.8103 0.7970 0.0762
H24C H 0.9921 0.7792 0.1088
C25 C 0.8854(3) 0.62157(12) 0.06966(7)
H25A H 1.0157 0.6283 0.0687
H25B H 0.8342 0.6433 0.0355
H25C H 0.8550 0.5585 0.0744
C26 C 0.8862(2) 0.63999(14) 0.17069(7)
H26A H 1.0166 0.6465 0.1703
H26B H 0.8550 0.5769 0.1745
H26C H 0.8365 0.6736 0.2013
C31 C 0.2871(3) 0.25704(14) 0.18835(8)
H31A H 0.4138 0.2694 0.1814
H31B H 0.2722 0.1940 0.1977
H31C H 0.2453 0.2941 0.2186
C32 C 0.2294(3) 0.20931(12) 0.07004(8)
H32A H 0.1575 0.2213 0.0376
H32B H 0.2146 0.1469 0.0808
H32C H 0.3557 0.2210 0.0621
C33 C -0.0928(2) 0.27338(11) 0.14040(8)
C34 C -0.1358(3) 0.17878(14) 0.16080(9)
H34A H -0.2649 0.1732 0.1667
H34B H -0.0726 0.1679 0.1951
H34C H -0.0972 0.1351 0.1336
C35 C -0.1970(3) 0.29076(15) 0.08781(9)
H35A H -0.1644 0.2459 0.0606
H35B H -0.1675 0.3502 0.0740
H35C H -0.3256 0.2873 0.0952
C36 C -0.1491(3) 0.34199(15) 0.18357(9)
H36A H -0.2769 0.3354 0.1913
H36B H -0.1257 0.4023 0.1700
H36C H -0.0804 0.3320 0.2169
